data_4344330
loop_
_publ_author_name
'Mahon, C.'

_publ_section_title
;
 The Crystal Structure of Zinc Nitrate-2-Mercury(II) Cyanide-7-Water, Zn
 (N O3)2 (Hg (C N)2)2 (H2 O)7
;
_journal_name_full 'Inorganic Chemistry'
_journal_page_first 1813
_journal_page_last 1816
_journal_volume 10
_journal_year 1971
_chemical_formula_sum 'C4 H14 Hg2 N6 O13 Zn'
_chemical_name_systematic 'Zn (N O3)2 (Hg (C N)2)2 (H2 O)7'
_space_group_IT_number 15
_symmetry_space_group_name_Hall '-C 2yc'
_symmetry_space_group_name_H-M 'C 1 2/c 1'
_cell_angle_alpha 90
_cell_angle_beta 94.99
_cell_angle_gamma 90
_cell_formula_units_Z 4
_cell_length_a 17.598
_cell_length_b 6.639
_cell_length_c 16.112
_cell_volume 1875.281
_citation_journal_id_ASTM INOCAJ
_cod_data_source_file Mahon_INOCAJ_1971_1161.cif
_cod_data_source_block C4H14Hg2N6O13Zn1
_cod_original_formula_sum 'C4 H14 Hg2 N6 O13 Zn1'
_cod_database_code 4344330

loop_
_symmetry_equiv_pos_as_xyz
x,y,z
-x,y,-z+1/2
-x,-y,-z
x,-y,z-1/2
x+1/2,y+1/2,z
-x+1/2,y+1/2,-z+1/2
-x+1/2,-y+1/2,-z
x+1/2,-y+1/2,z-1/2

loop_
_atom_site_label
_atom_site_type_symbol
_atom_site_fract_x
_atom_site_fract_y
_atom_site_fract_z
_atom_site_occupancy
_atom_site_U_iso_or_equiv
O5 O-2 0.437 0.0079 0.353 1 0.0
O6 O-2 0.3738 0.1648 0.2508 1 0.0
O3 O-2 0.4875 0.6605 0.1111 1 0.0
N2 N-3 0.4283 0.2649 0.0378 1 0.0
O4 O-2 0.2091 0.0611 0.1421 1 0.0
O2 O-2 0.4049 0.6536 -0.0597 1 0.0
Hg1 Hg+2 0.34182 0.86891 0.0853 1 0.0
Zn1 Zn+2 0.5 0.5 0 1 0.0
C2 C+2 0.2837 0.6198 0.1016 1 0.0
C1 C+2 0.3964 0.1302 0.0564 1 0.0
N1 N+5 0.3999 0.0044 0.2848 1 0.0
O7 O-2 0.3854 0.8319 0.2502 1 0.0
N3 N-3 0.2498 0.4693 0.1091 1 0.0
O1 O-2 0.5 0.4231 0.25 1 0.0
